data_7133528
loop_
_publ_author_name
'Aynetdinova, Daniya'
'Jaschinski, Megan'
'Jenkins, Timothy C.'
'Donohoe, Timothy J.'

_publ_section_title
;
 HFIP promoted carbo-lactonisation as a new route to functionalised
 lactones.
;
_journal_issue 73
_journal_name_full 'Chemical communications (Cambridge, England)'
_journal_page_first 9997
_journal_page_last 10000
_journal_paper_doi 10.1039/d4cc02472a
_journal_volume 60
_journal_year 2024
_chemical_absolute_configuration ad
_chemical_formula_moiety 'C25 H21 F3 O2'
_chemical_formula_sum 'C25 H21 F3 O2'
_chemical_formula_weight 410.43
_chemical_melting_point ?
_space_group_IT_number 4
_space_group_name_Hall 'P 2yb'
_space_group_name_H-M_alt 'P 1 21 1'
_symmetry_cell_setting monoclinic
_symmetry_space_group_name_Hall 'P 2yb'
_symmetry_space_group_name_H-M 'P 1 21 1'
_atom_sites_solution_hydrogens difmap
_atom_sites_solution_primary other
_audit_creation_date 2023-06-12
_audit_creation_method 'CRYSTALS_ver_14_build_c42b451 '
_audit_update_record
;
2024-04-17 deposited with the CCDC.	2024-08-15 downloaded from the CCDC.
;
_cell_angle_alpha 90
_cell_angle_beta 92.8739(17)
_cell_angle_gamma 90
_cell_formula_units_Z 2
_cell_length_a 12.0864(2)
_cell_length_b 6.0321(1)
_cell_length_c 13.7269(2)
_cell_measurement_reflns_used 7525
_cell_measurement_temperature 150
_cell_measurement_theta_max 76.37
_cell_measurement_theta_min 4.72
_cell_volume 999.52(3)
_computing_cell_refinement
; 
 CrysAlisPro (Rigaku Oxford Diffraction, 2021) 
;
_computing_data_collection 'SuperNova, (Oxford Diffraction, 2010)'
_computing_data_reduction
; 
 CrysAlisPro (Rigaku Oxford Diffraction, 2021) 
;
_computing_molecular_graphics 'CAMERON (Watkin et al., 1996)'
_computing_publication_material 'CRYSTALS (Betteridge et al., 2003)'
_computing_structure_refinement 'CRYSTALS (Betteridge et al., 2003)'
_computing_structure_solution 'Superflip (Palatinus & Chapuis, 2007)'
_diffrn_ambient_temperature 150
_diffrn_measured_fraction_theta_full 0.998
_diffrn_measured_fraction_theta_max 0.993
_diffrn_measurement_device Area
_diffrn_measurement_device_type 'Oxford Diffraction SuperNova'
_diffrn_measurement_method \w
_diffrn_radiation_monochromator 'focussing mirrors'
_diffrn_radiation_type 'Cu K\a'
_diffrn_radiation_wavelength 1.54184
_diffrn_reflns_av_R_equivalents 0.017
_diffrn_reflns_av_unetI/netI 0.023
_diffrn_reflns_limit_h_max 15
_diffrn_reflns_limit_h_min -15
_diffrn_reflns_limit_k_max 4
_diffrn_reflns_limit_k_min -7
_diffrn_reflns_limit_l_max 17
_diffrn_reflns_limit_l_min -17
_diffrn_reflns_number 8958
_diffrn_reflns_theta_full 74.680
_diffrn_reflns_theta_max 76.204
_diffrn_reflns_theta_min 3.662
_diffrn_standards_number 0
_exptl_absorpt_coefficient_mu 0.873
_exptl_absorpt_correction_T_max 0.84
_exptl_absorpt_correction_T_min 0.68
_exptl_absorpt_correction_type multi-scan
_exptl_absorpt_process_details
; 
 CrysAlisPro (Rigaku Oxford Diffraction, 2021) 
;
_exptl_crystal_colour 'translucent light colourless'
_exptl_crystal_density_diffrn 1.364
_exptl_crystal_density_meas ?
_exptl_crystal_density_method 'not measured'
_exptl_crystal_description needle
_exptl_crystal_F_000 427.998
_exptl_crystal_size_max 0.60
_exptl_crystal_size_mid 0.20
_exptl_crystal_size_min 0.20
_refine_diff_density_max 0.23
_refine_diff_density_min -0.35
_refine_ls_abs_structure_details
; 
 Parsons, Flack & Wagner (2013), 
 777 Friedel Pairs 
;
_refine_ls_abs_structure_Flack 0.05(5)
_refine_ls_extinction_method None
_refine_ls_goodness_of_fit_ref 0.9745
_refine_ls_hydrogen_treatment constr
_refine_ls_matrix_type full
_refine_ls_number_parameters 272
_refine_ls_number_reflns 3178
_refine_ls_number_restraints 1
_refine_ls_R_factor_all 0.0361
_refine_ls_R_factor_gt 0.0356
_refine_ls_shift/su_max 0.0005290
_refine_ls_shift/su_mean 0.0000377
_refine_ls_structure_factor_coef Fsqd
_refine_ls_weighting_details
;
 Method= Modified Sheldrick 
 w=1/[\s^2^(F^2^) + ( 0.06P)^2^ + 0.31P] 
 ,where P=(max(Fo^2^,0) + 2Fc^2^)/3 
;
_refine_ls_weighting_scheme calc
_refine_ls_wR_factor_all 0.0944
_refine_ls_wR_factor_gt 0.0937
_refine_ls_wR_factor_ref 0.0944
_reflns_limit_h_max 15
_reflns_limit_h_min -15
_reflns_limit_k_max 4
_reflns_limit_k_min -7
_reflns_limit_l_max 17
_reflns_limit_l_min 0
_reflns_number_gt 3116
_reflns_number_total 3178
_reflns_threshold_expression I>2.0\s(I)
_oxford_diffrn_Wilson_B_factor 2.41
_oxford_diffrn_Wilson_scale 0.01
_oxford_refine_ls_scale 9.8(4)
_oxford_structure_analysis_title 027tjd23MJ04
_cod_data_source_file d4cc02472a2.cif
_cod_data_source_block 2t
_cod_depositor_comments
;
The following automatic conversions were performed:

data item '_chemical_melting_point' value 'not measured' was changed
to '?' -- the value is undefined or not given.

data item '_exptl_crystal_density_meas' value 'not measured' was
changed to '?' -- the value is perceived as not measured.

Automatic conversion script
Id: cif_fix_values 8170 2020-07-09 18:12:32Z antanas 

 Adding full bibliography for 7133525--7133530.cif.
;
_cod_original_sg_symbol_H-M 'P 21 '
_cod_database_code 7133528
_oxford_refine_reflns_threshold_expression I>-3.0\s(I)
_refine_ls_r_factor_ref 0.0361
_reflns_number_all 3178
_oxford_hooft_y 0.04(5)
_oxford_bijvoet_difference 0.05(5)
_oxford_refined_flack_x 0.21(16)

loop_
_symmetry_equiv_pos_as_xyz
x,y,z
-x,y+1/2,-z

loop_
_atom_site_label
_atom_site_type_symbol
_atom_site_fract_x
_atom_site_fract_y
_atom_site_fract_z
_atom_site_U_iso_or_equiv
_atom_site_occupancy
_atom_site_adp_type
_atom_site_refinement_flags_posn
_atom_site_refinement_flags_adp
_atom_site_refinement_flags_occupancy
_atom_site_disorder_assembly
_atom_site_disorder_group
_atom_site_attached_hydrogens
C1 C 0.47803(13) 0.5000(3) 0.62587(11) 0.0224 1.0000 Uani . . . . . .
O2 O 0.47416(11) 0.6759(2) 0.58486(9) 0.0304 1.0000 Uani . . . . . .
O3 O 0.56281(9) 0.4524(2) 0.69144(8) 0.0217 1.0000 Uani . . . . . .
C4 C 0.55905(13) 0.2192(3) 0.72042(12) 0.0208 1.0000 Uani . . . . . .
C5 C 0.43692(13) 0.1510(3) 0.69799(12) 0.0247 1.0000 Uani . . . . . .
C6 C 0.39988(13) 0.3070(3) 0.61572(12) 0.0262 1.0000 Uani . . . . . .
C7 C 0.63741(12) 0.0926(3) 0.65550(11) 0.0217 1.0000 Uani . . . . . .
C8 C 0.75834(13) 0.1759(3) 0.66042(11) 0.0221 1.0000 Uani . . . . . .
C9 C 0.80866(12) 0.1455(3) 0.56124(12) 0.0230 1.0000 Uani . . . . . .
C10 C 0.86679(14) -0.0443(4) 0.53717(13) 0.0289 1.0000 Uani . . . . . .
C11 C 0.90848(15) -0.0674(4) 0.44529(14) 0.0351 1.0000 Uani . . . . . .
C12 C 0.89265(14) 0.0994(5) 0.37651(13) 0.0378 1.0000 Uani . . . . . .
C13 C 0.83463(16) 0.2888(4) 0.39923(13) 0.0369 1.0000 Uani . . . . . .
C14 C 0.79275(15) 0.3114(4) 0.49151(13) 0.0303 1.0000 Uani . . . . . .
C15 C 0.83316(13) 0.0807(3) 0.74310(12) 0.0244 1.0000 Uani . . . . . .
C16 C 0.82094(16) -0.1287(4) 0.78195(15) 0.0334 1.0000 Uani . . . . . .
C17 C 0.89312(18) -0.2053(4) 0.85736(15) 0.0415 1.0000 Uani . . . . . .
C18 C 0.97878(17) -0.0747(5) 0.89314(16) 0.0479 1.0000 Uani . . . . . .
C19 C 0.99321(17) 0.1336(5) 0.85399(16) 0.0488 1.0000 Uani . . . . . .
C20 C 0.92138(16) 0.2107(4) 0.77944(14) 0.0360 1.0000 Uani . . . . . .
C21 C 0.59428(13) 0.2044(3) 0.82778(12) 0.0225 1.0000 Uani . . . . . .
C22 C 0.65092(15) 0.3745(3) 0.87628(13) 0.0276 1.0000 Uani . . . . . .
C23 C 0.68786(15) 0.3511(4) 0.97346(13) 0.0305 1.0000 Uani . . . . . .
C24 C 0.66667(13) 0.1558(4) 1.02202(13) 0.0306 1.0000 Uani . . . . . .
C25 C 0.60746(15) -0.0143(4) 0.97526(14) 0.0328 1.0000 Uani . . . . . .
C26 C 0.57177(15) 0.0106(3) 0.87833(14) 0.0296 1.0000 Uani . . . . . .
C27 C 0.70688(16) 0.1274(5) 1.12636(14) 0.0407 1.0000 Uani . . . . . .
F28 F 0.62497(10) 0.1094(3) 1.18664(8) 0.0458 1.0000 Uani . . . . . .
F29 F 0.76411(18) -0.0589(5) 1.14030(11) 0.1052 1.0000 Uani . . . . . .
F30 F 0.76668(18) 0.2950(5) 1.16052(11) 0.0999 1.0000 Uani . . . . . .
H61 H 0.5911 -0.1431 1.0088 0.0425 1.0000 Uiso R . . . . .
H71 H 0.5303 -0.0981 0.8427 0.0376 1.0000 Uiso R . . . . .
H131 H 0.3196 0.3559 0.6197 0.0329 1.0000 Uiso R . . . . .
H132 H 0.4070 0.2401 0.5516 0.0319 1.0000 Uiso R . . . . .
H141 H 0.4004 0.1716 0.7567 0.0295 1.0000 Uiso R . . . . .
H142 H 0.4357 -0.0080 0.6782 0.0292 1.0000 Uiso R . . . . .
H152 H 0.6377 -0.0670 0.6722 0.0265 1.0000 Uiso R . . . . .
H151 H 0.6071 0.1012 0.5895 0.0265 1.0000 Uiso R . . . . .
H161 H 0.7578 0.3358 0.6728 0.0272 1.0000 Uiso R . . . . .
H181 H 0.7666 -0.2233 0.7548 0.0405 1.0000 Uiso R . . . . .
H191 H 0.8782 -0.3432 0.8835 0.0494 1.0000 Uiso R . . . . .
H201 H 1.0309 -0.1310 0.9422 0.0616 1.0000 Uiso R . . . . .
H211 H 1.0545 0.2237 0.8782 0.0606 1.0000 Uiso R . . . . .
H221 H 0.9327 0.3597 0.7538 0.0442 1.0000 Uiso R . . . . .
H241 H 0.8820 -0.1594 0.5858 0.0360 1.0000 Uiso R . . . . .
H251 H 0.9488 -0.1994 0.4275 0.0426 1.0000 Uiso R . . . . .
H261 H 0.9230 0.0817 0.3133 0.0437 1.0000 Uiso R . . . . .
H271 H 0.8203 0.4020 0.3521 0.0470 1.0000 Uiso R . . . . .
H281 H 0.7567 0.4405 0.5106 0.0389 1.0000 Uiso R . . . . .
H291 H 0.6630 0.5100 0.8438 0.0353 1.0000 Uiso R . . . . .
H301 H 0.7214 0.4694 1.0062 0.0387 1.0000 Uiso R . . . . .

loop_
_atom_site_aniso_label
_atom_site_aniso_U_11
_atom_site_aniso_U_22
_atom_site_aniso_U_33
_atom_site_aniso_U_23
_atom_site_aniso_U_13
_atom_site_aniso_U_12
C1 0.0231(7) 0.0262(9) 0.0181(7) -0.0043(7) 0.0015(6) 0.0016(7)
O2 0.0357(6) 0.0290(8) 0.0260(6) 0.0016(6) -0.0036(5) 0.0026(6)
O3 0.0225(5) 0.0204(6) 0.0221(5) -0.0006(5) -0.0009(4) -0.0017(5)
C4 0.0211(7) 0.0192(8) 0.0224(7) -0.0009(7) 0.0024(6) -0.0019(6)
C5 0.0195(7) 0.0253(9) 0.0295(8) -0.0026(7) 0.0039(6) -0.0022(7)
C6 0.0216(7) 0.0311(10) 0.0260(8) -0.0044(8) -0.0004(6) -0.0013(7)
C7 0.0203(7) 0.0229(9) 0.0220(7) -0.0039(7) 0.0012(6) -0.0011(7)
C8 0.0215(7) 0.0221(9) 0.0229(7) -0.0016(7) 0.0025(6) -0.0021(7)
C9 0.0170(6) 0.0281(9) 0.0238(7) -0.0008(7) 0.0002(6) -0.0013(7)
C10 0.0233(8) 0.0341(11) 0.0293(8) -0.0023(8) 0.0005(6) 0.0027(8)
C11 0.0241(8) 0.0484(13) 0.0330(9) -0.0094(9) 0.0021(7) 0.0060(8)
C12 0.0242(8) 0.0651(15) 0.0245(8) -0.0027(10) 0.0037(6) -0.0002(10)
C13 0.0326(9) 0.0521(14) 0.0260(9) 0.0079(9) 0.0013(7) -0.0013(9)
C14 0.0280(8) 0.0351(11) 0.0279(8) 0.0033(8) 0.0031(7) 0.0032(8)
C15 0.0198(7) 0.0324(10) 0.0212(7) -0.0020(7) 0.0033(6) -0.0018(7)
C16 0.0310(9) 0.0334(11) 0.0353(9) 0.0044(9) -0.0037(7) -0.0031(8)
C17 0.0404(10) 0.0443(13) 0.0394(10) 0.0131(10) -0.0015(8) 0.0054(10)
C18 0.0308(9) 0.079(2) 0.0331(10) 0.0104(12) -0.0058(8) 0.0051(11)
C19 0.0308(9) 0.0748(19) 0.0399(11) -0.0001(13) -0.0084(8) -0.0142(12)
C20 0.0302(9) 0.0452(13) 0.0322(9) 0.0005(9) -0.0020(7) -0.0114(9)
C21 0.0203(7) 0.0265(9) 0.0211(7) -0.0003(7) 0.0050(6) 0.0022(7)
C22 0.0308(8) 0.0283(10) 0.0238(8) 0.0005(7) 0.0008(6) -0.0044(8)
C23 0.0300(9) 0.0372(11) 0.0244(8) -0.0022(8) 0.0007(7) -0.0043(8)
C24 0.0219(7) 0.0472(13) 0.0230(7) 0.0050(9) 0.0046(6) 0.0031(8)
C25 0.0334(9) 0.0336(11) 0.0319(9) 0.0099(9) 0.0073(7) 0.0015(8)
C26 0.0316(8) 0.0267(10) 0.0308(9) 0.0010(8) 0.0038(7) -0.0033(8)
C27 0.0313(9) 0.0637(16) 0.0272(9) 0.0113(11) 0.0017(7) 0.0039(11)
F28 0.0500(6) 0.0617(9) 0.0264(5) 0.0131(6) 0.0088(5) 0.0061(7)
F29 0.1096(15) 0.169(2) 0.0370(8) 0.0158(11) 0.0017(8) 0.1068(17)
F30 0.1014(14) 0.158(2) 0.0363(7) 0.0367(11) -0.0310(8) -0.0837(16)

loop_
_atom_type_symbol
_atom_type_scat_dispersion_real
_atom_type_scat_dispersion_imag
_atom_type_scat_Cromer_Mann_a1
_atom_type_scat_Cromer_Mann_b1
_atom_type_scat_Cromer_Mann_a2
_atom_type_scat_Cromer_Mann_b2
_atom_type_scat_Cromer_Mann_a3
_atom_type_scat_Cromer_Mann_b3
_atom_type_scat_Cromer_Mann_a4
_atom_type_scat_Cromer_Mann_b4
_atom_type_scat_Cromer_Mann_c
_atom_type_scat_source
C 0.0181 0.0091 2.3100 20.8439 1.0200 10.2075 1.5886 0.5687 0.8650 51.6512 0.2156 'International Tables Vol C 4.2.6.8 and 6.1.1.4'
H 0.0000 0.0000 0.4930 10.5109 0.3229 26.1257 0.1402 3.1424 0.0408 57.7998 0.0030 'International Tables Vol C 4.2.6.8 and 6.1.1.4'
F 0.0727 0.0534 3.5392 10.2825 2.6412 4.2944 1.5170 0.2615 1.0243 26.1476 0.2776 'International Tables Vol C 4.2.6.8 and 6.1.1.4'
O 0.0492 0.0322 3.0485 13.2771 2.2868 5.7011 1.5463 0.3239 0.8670 32.9089 0.2508 'International Tables Vol C 4.2.6.8 and 6.1.1.4'

loop_
_geom_angle_atom_site_label_1
_geom_angle_site_symmetry_1
_geom_angle_atom_site_label_2
_geom_angle_site_symmetry_2
_geom_angle_atom_site_label_3
_geom_angle_site_symmetry_3
_geom_angle
_geom_angle_publ_flag
O2 . C1 . O3 . 120.45(16) yes
O2 . C1 . C6 . 129.22(15) yes
O3 . C1 . C6 . 110.33(15) yes
C1 . O3 . C4 . 110.49(13) yes
O3 . C4 . C5 . 104.10(13) yes
O3 . C4 . C7 . 106.98(13) yes
C5 . C4 . C7 . 111.22(13) yes
O3 . C4 . C21 . 108.05(13) yes
C5 . C4 . C21 . 113.33(13) yes
C7 . C4 . C21 . 112.55(13) yes
C4 . C5 . C6 . 103.05(14) yes
C4 . C5 . H141 . 106.1 no
C6 . C5 . H141 . 114.8 no
C4 . C5 . H142 . 108.1 no
C6 . C5 . H142 . 113.2 no
H141 . C5 . H142 . 110.9 no
C5 . C6 . C1 . 104.51(13) yes
C5 . C6 . H131 . 112.7 no
C1 . C6 . H131 . 111.5 no
C5 . C6 . H132 . 112.2 no
C1 . C6 . H132 . 108.7 no
H131 . C6 . H132 . 107.2 no
C4 . C7 . C8 . 115.00(14) yes
C4 . C7 . H152 . 110.1 no
C8 . C7 . H152 . 108.3 no
C4 . C7 . H151 . 107.7 no
C8 . C7 . H151 . 109.8 no
H152 . C7 . H151 . 105.6 no
C7 . C8 . C9 . 109.86(13) yes
C7 . C8 . C15 . 115.73(14) yes
C9 . C8 . C15 . 111.67(13) yes
C7 . C8 . H161 . 108.3 no
C9 . C8 . H161 . 106.2 no
C15 . C8 . H161 . 104.5 no
C8 . C9 . C10 . 122.55(16) yes
C8 . C9 . C14 . 118.58(16) yes
C10 . C9 . C14 . 118.84(16) yes
C9 . C10 . C11 . 120.58(19) yes
C9 . C10 . H241 . 120.3 no
C11 . C10 . H241 . 119.1 no
C10 . C11 . C12 . 120.1(2) yes
C10 . C11 . H251 . 121.3 no
C12 . C11 . H251 . 118.6 no
C11 . C12 . C13 . 119.99(17) yes
C11 . C12 . H261 . 119.1 no
C13 . C12 . H261 . 120.9 no
C12 . C13 . C14 . 119.8(2) yes
C12 . C13 . H271 . 121.1 no
C14 . C13 . H271 . 119.1 no
C13 . C14 . C9 . 120.7(2) yes
C13 . C14 . H281 . 122.1 no
C9 . C14 . H281 . 117.1 no
C8 . C15 . C16 . 124.04(16) yes
C8 . C15 . C20 . 117.88(17) yes
C16 . C15 . C20 . 118.05(17) yes
C15 . C16 . C17 . 120.9(2) yes
C15 . C16 . H181 . 119.4 no
C17 . C16 . H181 . 119.6 no
C16 . C17 . C18 . 120.5(2) yes
C16 . C17 . H191 . 117.2 no
C18 . C17 . H191 . 122.3 no
C17 . C18 . C19 . 119.40(19) yes
C17 . C18 . H201 . 120.3 no
C19 . C18 . H201 . 120.2 no
C18 . C19 . C20 . 120.3(2) yes
C18 . C19 . H211 . 119.2 no
C20 . C19 . H211 . 120.4 no
C15 . C20 . C19 . 120.9(2) yes
C15 . C20 . H221 . 120.4 no
C19 . C20 . H221 . 118.7 no
C4 . C21 . C22 . 122.11(16) yes
C4 . C21 . C26 . 118.77(15) yes
C22 . C21 . C26 . 119.10(16) yes
C21 . C22 . C23 . 120.81(18) yes
C21 . C22 . H291 . 119.8 no
C23 . C22 . H291 . 119.4 no
C22 . C23 . C24 . 119.32(18) yes
C22 . C23 . H301 . 119.9 no
C24 . C23 . H301 . 120.6 no
C23 . C24 . C25 . 120.64(16) yes
C23 . C24 . C27 . 119.91(19) yes
C25 . C24 . C27 . 119.4(2) yes
C24 . C25 . C26 . 119.44(19) yes
C24 . C25 . H61 . 120.4 no
C26 . C25 . H61 . 120.2 no
C21 . C26 . C25 . 120.66(18) yes
C21 . C26 . H71 . 115.8 no
C25 . C26 . H71 . 123.5 no
C24 . C27 . F28 . 112.90(15) yes
C24 . C27 . F29 . 112.1(2) yes
F28 . C27 . F29 . 103.9(2) yes
C24 . C27 . F30 . 113.5(2) yes
F28 . C27 . F30 . 104.7(2) yes
F29 . C27 . F30 . 109.0(2) yes

loop_
_geom_bond_atom_site_label_1
_geom_bond_site_symmetry_1
_geom_bond_atom_site_label_2
_geom_bond_site_symmetry_2
_geom_bond_distance
_geom_bond_publ_flag
C1 . O2 . 1.201(2) yes
C1 . O3 . 1.3602(19) yes
C1 . C6 . 1.501(3) yes
O3 . C4 . 1.463(2) yes
C4 . C5 . 1.548(2) yes
C4 . C7 . 1.536(2) yes
C4 . C21 . 1.516(2) yes
C5 . C6 . 1.520(3) yes
C5 . H141 . 0.947 no
C5 . H142 . 0.997 no
C6 . H131 . 1.019 no
C6 . H132 . 0.977 no
C7 . C8 . 1.544(2) yes
C7 . H152 . 0.989 no
C7 . H151 . 0.962 no
C8 . C9 . 1.530(2) yes
C8 . C15 . 1.527(2) yes
C8 . H161 . 0.980 no
C9 . C10 . 1.392(3) yes
C9 . C14 . 1.392(3) yes
C10 . C11 . 1.388(3) yes
C10 . H241 . 0.974 no
C11 . C12 . 1.387(3) yes
C11 . H251 . 0.971 no
C12 . C13 . 1.384(3) yes
C12 . H261 . 0.965 no
C13 . C14 . 1.394(3) yes
C13 . H271 . 0.950 no
C14 . H281 . 0.936 no
C15 . C16 . 1.382(3) yes
C15 . C20 . 1.396(3) yes
C16 . C17 . 1.398(3) yes
C16 . H181 . 0.933 no
C17 . C18 . 1.372(4) yes
C17 . H191 . 0.927 no
C18 . C19 . 1.381(4) yes
C18 . H201 . 0.961 no
C19 . C20 . 1.389(3) yes
C19 . H211 . 0.965 no
C20 . H221 . 0.977 no
C21 . C22 . 1.385(3) yes
C21 . C26 . 1.393(3) yes
C22 . C23 . 1.393(2) yes
C22 . H291 . 0.946 no
C23 . C24 . 1.384(3) yes
C23 . H301 . 0.926 no
C24 . C25 . 1.389(3) yes
C24 . C27 . 1.499(2) yes
C25 . C26 . 1.386(3) yes
C25 . H61 . 0.929 no
C26 . H71 . 0.947 no
C27 . F28 . 1.326(2) yes
C27 . F29 . 1.328(3) yes
C27 . F30 . 1.316(3) yes

loop_
_geom_hbond_atom_site_label_D
_geom_hbond_site_symmetry_D
_geom_hbond_atom_site_label_H
_geom_hbond_site_symmetry_H
_geom_hbond_atom_site_label_A
_geom_hbond_site_symmetry_A
_geom_hbond_angle_DHA
_geom_hbond_distance_DH
_geom_hbond_distance_HA
_geom_hbond_distance_DA
_geom_hbond_publ_flag
C6 . H132 . O2 2_646 147 0.98 2.45 3.308(3) yes
C5 . H142 . O2 1_545 158 1.00 2.36 3.301(3) yes
C7 . H151 . O2 2_646 173 0.96 2.58 3.537(3) yes
